data_7103788
loop_
_publ_author_name
'Michael Hill'
'Peter B. Hitchcock'

_publ_section_title
;
Bis(phosphinimino)methyl derivatives of Ca, Sr and
Ba: facile access to heavier alkaline earth organometallic chemistry.
;
_journal_name_full 'Chemical communications (Cambridge, England)'
_journal_paper_doi 10.1039/b305430f
_journal_year 2003
_chemical_compound_source 'synthesis as described'
_chemical_formula_moiety 'C53 H69 N3 O1 P2 Si2 Sr1'
_chemical_formula_sum 'C53 H69 N3 O P2 Si2 Sr'
_chemical_formula_weight 969.85
_chemical_name_common
;
[Sr(thf){N(SiMe3)2}(MesNPPh2CHPPh2NMes)]
;
_space_group_IT_number 14
_symmetry_cell_setting monoclinic
_symmetry_Int_Tables_number 14
_symmetry_space_group_name_Hall '-P 2ybc'
_symmetry_space_group_name_H-M 'P 1 21/c 1'
_atom_sites_solution_hydrogens geom
_atom_sites_solution_primary direct
_atom_sites_solution_secondary difmap
_audit_conform_dict_location ftp://ftp.iucr.org/pub/cif_core.dic
_audit_conform_dict_name cif_core.dic
_audit_conform_dict_version 2.2
_audit_creation_date 2003-03-24T17:11:49-00:00
_audit_creation_method 'WinGX routine CIF_UPDATE'
_cell_angle_alpha 90
_cell_angle_beta 104.566(3)
_cell_angle_gamma 90
_cell_formula_units_Z 4
_cell_length_a 12.7105(1)
_cell_length_b 23.1523(2)
_cell_length_c 18.4217(1)
_cell_measurement_reflns_used 43541
_cell_measurement_temperature 173(2)
_cell_measurement_theta_max 27.485
_cell_measurement_theta_min 3.705
_cell_measurement_wavelength 0.71073
_cell_volume 5246.85(7)
_computing_cell_refinement 'HKL Scalepack (Otwinowski & Minor 1997)'
_computing_data_collection 'Collect (Nonius BV, 1997-2000)'
_computing_data_reduction 'HKL Denzo and Scalepack (Otwinowski & Minor 1997)'
_computing_molecular_graphics 'Ortep-3 for Windows (Farrugia, 1997)'
_computing_publication_material 'WinGX publication routines (Farrugia, 1999)'
_computing_structure_refinement 'SHELXL-97 (Sheldrick, 1997)'
_computing_structure_solution 'SHELXS-97 (Sheldrick, 1997)'
_diffrn_ambient_temperature 173(2)
_diffrn_measured_fraction_theta_full 0.992
_diffrn_measured_fraction_theta_max 0.992
_diffrn_measurement_device '95mm CCD camera on \k-goniostat'
_diffrn_measurement_device_type KappaCCD
_diffrn_measurement_method CCD
_diffrn_radiation_monochromator graphite
_diffrn_radiation_probe x-ray
_diffrn_radiation_type MoK\a
_diffrn_radiation_wavelength 0.71073
_diffrn_reflns_av_R_equivalents 0.0573
_diffrn_reflns_av_unetI/netI 0.0374
_diffrn_reflns_limit_h_max 15
_diffrn_reflns_limit_h_min -16
_diffrn_reflns_limit_k_max 30
_diffrn_reflns_limit_k_min -29
_diffrn_reflns_limit_l_max 23
_diffrn_reflns_limit_l_min -23
_diffrn_reflns_number 66071
_diffrn_reflns_theta_full 27.48
_diffrn_reflns_theta_max 27.48
_diffrn_reflns_theta_min 3.75
_exptl_absorpt_coefficient_mu 1.173
_exptl_absorpt_correction_T_max 0.8878
_exptl_absorpt_correction_T_min 0.7981
_exptl_absorpt_correction_type multi-scan
_exptl_absorpt_process_details
;
[c.f. r.h. blessing, acta cryst. (1995), a51, 33-38]
;
_exptl_crystal_colour colourless
_exptl_crystal_density_diffrn 1.228
_exptl_crystal_density_method 'not measured'
_exptl_crystal_description prism
_exptl_crystal_F_000 2048
_exptl_crystal_size_max 0.2
_exptl_crystal_size_mid 0.1
_exptl_crystal_size_min 0.1
_refine_diff_density_max 0.947
_refine_diff_density_min -0.671
_refine_diff_density_rms 0.058
_refine_ls_extinction_method none
_refine_ls_goodness_of_fit_ref 1.022
_refine_ls_hydrogen_treatment riding
_refine_ls_matrix_type full
_refine_ls_number_parameters 556
_refine_ls_number_reflns 11945
_refine_ls_number_restraints 0
_refine_ls_restrained_S_all 1.022
_refine_ls_R_factor_all 0.0558
_refine_ls_R_factor_gt 0.0392
_refine_ls_shift/su_max 0.006
_refine_ls_shift/su_mean 0
_refine_ls_structure_factor_coef Fsqd
_refine_ls_weighting_details 'calc w=1/[\s^2^(Fo^2^)+(0.0296P)^2^+5.3258P] where P=(Fo^2^+2Fc^2^)/3'
_refine_ls_weighting_scheme calc
_refine_ls_wR_factor_gt 0.0819
_refine_ls_wR_factor_ref 0.0892
_reflns_number_gt 9793
_reflns_number_total 11945
_reflns_threshold_expression >2sigma(I)
_cod_data_source_file b305430f.txt
_cod_data_source_block mar1503
_cod_original_sg_symbol_H-M P2(1)/c
_cod_original_formula_sum 'C53 H69 N3 O1 P2 Si2 Sr1'
_cod_database_code 7103788

loop_
_symmetry_equiv_pos_as_xyz
'x, y, z'
'-x, y+1/2, -z+1/2'
'-x, -y, -z'
'x, -y-1/2, z-1/2'

loop_
_atom_site_label
_atom_site_type_symbol
_atom_site_fract_x
_atom_site_fract_y
_atom_site_fract_z
_atom_site_U_iso_or_equiv
_atom_site_adp_type
_atom_site_occupancy
_atom_site_symmetry_multiplicity
_atom_site_calc_flag
_atom_site_refinement_flags
_atom_site_disorder_assembly
_atom_site_disorder_group
Sr Sr 0.191948(16) 0.355122(8) 0.742606(11) 0.02235(6) Uani 1 1 d . A .
P1 P 0.19822(4) 0.48804(2) 0.80817(3) 0.01939(11) Uani 1 1 d . A .
P2 P 0.41875(4) 0.41825(2) 0.83382(3) 0.01930(11) Uani 1 1 d . A .
Si1 Si 0.23716(5) 0.21197(3) 0.77630(4) 0.03039(14) Uani 1 1 d . A .
Si2 Si 0.12327(5) 0.26012(3) 0.88729(4) 0.03071(14) Uani 1 1 d . A .
O O 0.02461(17) 0.33241(9) 0.63533(11) 0.0570(6) Uani 1 1 d . . .
N1 N 0.10968(13) 0.45578(7) 0.74338(9) 0.0220(4) Uani 1 1 d . . .
N2 N 0.39284(14) 0.38442(8) 0.75528(9) 0.0228(4) Uani 1 1 d . . .
N3 N 0.18494(15) 0.26668(8) 0.81662(10) 0.0268(4) Uani 1 1 d . . .
C1 C 0.29697(16) 0.43847(8) 0.85152(11) 0.0197(4) Uani 1 1 d . . .
H1 H 0.2808 0.4189 0.8927 0.024 Uiso 1 1 calc R A .
C2 C 0.25629(17) 0.55085(9) 0.77229(12) 0.0255(4) Uani 1 1 d . . .
C3 C 0.32581(18) 0.54194(11) 0.72528(12) 0.0310(5) Uani 1 1 d . A .
H3 H 0.3443 0.5037 0.7146 0.037 Uiso 1 1 calc R . .
C4 C 0.3680(2) 0.58831(12) 0.69416(15) 0.0431(6) Uani 1 1 d . . .
H4 H 0.4163 0.5817 0.6631 0.052 Uiso 1 1 calc R A .
C5 C 0.3401(2) 0.64394(13) 0.70814(18) 0.0525(8) Uani 1 1 d . A .
H5 H 0.3687 0.6756 0.6865 0.063 Uiso 1 1 calc R . .
C6 C 0.2707(2) 0.65361(11) 0.75349(17) 0.0478(7) Uani 1 1 d . . .
H6 H 0.2513 0.692 0.7628 0.057 Uiso 1 1 calc R A .
C7 C 0.2286(2) 0.60748(10) 0.78571(13) 0.0331(5) Uani 1 1 d . A .
H7 H 0.1809 0.6146 0.817 0.04 Uiso 1 1 calc R . .
C8 C 0.14225(17) 0.51801(9) 0.88201(11) 0.0223(4) Uani 1 1 d . . .
C9 C 0.19747(17) 0.51446(10) 0.95743(12) 0.0266(5) Uani 1 1 d . A .
H9 H 0.2653 0.495 0.9713 0.032 Uiso 1 1 calc R . .
C10 C 0.1548(2) 0.53900(11) 1.01255(13) 0.0345(5) Uani 1 1 d . . .
H10 H 0.1932 0.536 1.0638 0.041 Uiso 1 1 calc R A .
C11 C 0.0566(2) 0.56772(12) 0.99286(13) 0.0382(6) Uani 1 1 d . A .
H11 H 0.0277 0.5849 1.0305 0.046 Uiso 1 1 calc R . .
C12 C 0.0004(2) 0.57144(12) 0.91839(14) 0.0381(6) Uani 1 1 d . . .
H12 H -0.0674 0.5911 0.905 0.046 Uiso 1 1 calc R A .
C13 C 0.04217(18) 0.54679(10) 0.86323(13) 0.0310(5) Uani 1 1 d . A .
H13 H 0.0027 0.5494 0.8122 0.037 Uiso 1 1 calc R . .
C14 C 0.51262(16) 0.47865(9) 0.84015(11) 0.0223(4) Uani 1 1 d . . .
C15 C 0.58615(18) 0.48370(10) 0.79565(13) 0.0295(5) Uani 1 1 d . A .
H15 H 0.5882 0.455 0.7592 0.035 Uiso 1 1 calc R . .
C16 C 0.6565(2) 0.53062(10) 0.80448(15) 0.0358(6) Uani 1 1 d . . .
H16 H 0.7061 0.534 0.7738 0.043 Uiso 1 1 calc R A .
C17 C 0.6546(2) 0.57225(10) 0.85759(14) 0.0350(5) Uani 1 1 d . A .
H17 H 0.7036 0.6039 0.8638 0.042 Uiso 1 1 calc R . .
C18 C 0.58153(19) 0.56809(10) 0.90206(13) 0.0319(5) Uani 1 1 d . . .
H18 H 0.5799 0.597 0.9384 0.038 Uiso 1 1 calc R A .
C19 C 0.51112(18) 0.52167(9) 0.89304(12) 0.0268(5) Uani 1 1 d . A .
H19 H 0.4608 0.519 0.9233 0.032 Uiso 1 1 calc R . .
C20 C 0.48166(17) 0.37511(9) 0.91666(11) 0.0221(4) Uani 1 1 d . . .
C21 C 0.42842(18) 0.32552(9) 0.93146(12) 0.0278(5) Uani 1 1 d . A .
H21 H 0.3612 0.3145 0.8985 0.033 Uiso 1 1 calc R . .
C22 C 0.4736(2) 0.29218(10) 0.99442(14) 0.0369(6) Uani 1 1 d . . .
H22 H 0.4362 0.2589 1.0048 0.044 Uiso 1 1 calc R A .
C23 C 0.5725(2) 0.30704(11) 1.04197(14) 0.0414(6) Uani 1 1 d . A .
H23 H 0.6027 0.2843 1.0851 0.05 Uiso 1 1 calc R . .
C24 C 0.6270(2) 0.35510(11) 1.02639(14) 0.0388(6) Uani 1 1 d . . .
H24 H 0.6958 0.365 1.0582 0.047 Uiso 1 1 calc R A .
C25 C 0.58182(18) 0.38907(10) 0.96444(12) 0.0303(5) Uani 1 1 d . A .
H25 H 0.6197 0.4223 0.9545 0.036 Uiso 1 1 calc R . .
C26 C 0.00242(16) 0.47261(9) 0.70528(11) 0.0220(4) Uani 1 1 d . A .
C27 C -0.08542(18) 0.44739(9) 0.72808(12) 0.0262(5) Uani 1 1 d . . .
C28 C -0.19140(18) 0.45909(10) 0.68856(13) 0.0301(5) Uani 1 1 d . A .
H28 H -0.2493 0.4415 0.7044 0.036 Uiso 1 1 calc R . .
C29 C -0.21605(19) 0.49547(10) 0.62683(14) 0.0339(5) Uani 1 1 d . . .
C30 C -0.12940(19) 0.51922(10) 0.60427(13) 0.0320(5) Uani 1 1 d . A .
H30 H -0.1443 0.5439 0.5617 0.038 Uiso 1 1 calc R . .
C31 C -0.02101(18) 0.50847(9) 0.64143(12) 0.0266(5) Uani 1 1 d . . .
C32 C -0.0652(2) 0.40711(11) 0.79414(14) 0.0374(6) Uani 1 1 d . A .
H32C H -0.0273 0.3726 0.7832 0.056 Uiso 1 1 calc R . .
H32B H -0.1347 0.3959 0.8039 0.056 Uiso 1 1 calc R . .
H32A H -0.0202 0.4266 0.8384 0.056 Uiso 1 1 calc R . .
C33 C -0.3330(2) 0.50844(13) 0.58668(18) 0.0508(7) Uani 1 1 d . A .
H33F H -0.3703 0.4724 0.5674 0.076 Uiso 0.5 1 calc PR . .
H33E H -0.3348 0.5349 0.5449 0.076 Uiso 0.5 1 calc PR . .
H33D H -0.3697 0.5264 0.6218 0.076 Uiso 0.5 1 calc PR . .
H33C H -0.3463 0.55 0.5886 0.076 Uiso 0.5 1 calc PR . .
H33B H -0.3817 0.4876 0.6112 0.076 Uiso 0.5 1 calc PR . .
H33A H -0.3468 0.4961 0.5342 0.076 Uiso 0.5 1 calc PR . .
C34 C 0.0678(2) 0.53387(12) 0.61046(13) 0.0377(6) Uani 1 1 d . A .
H34C H 0.094 0.5698 0.6371 0.057 Uiso 1 1 calc R . .
H34B H 0.0392 0.5421 0.5569 0.057 Uiso 1 1 calc R . .
H34A H 0.128 0.5063 0.6172 0.057 Uiso 1 1 calc R . .
C35 C 0.45271(18) 0.37253(9) 0.70193(12) 0.0246(4) Uani 1 1 d . A .
C36 C 0.55611(19) 0.34614(9) 0.71797(13) 0.0293(5) Uani 1 1 d . . .
C37 C 0.6076(2) 0.33788(10) 0.66033(15) 0.0361(6) Uani 1 1 d . A .
H37 H 0.6778 0.3209 0.6721 0.043 Uiso 1 1 calc R . .
C38 C 0.5611(2) 0.35331(11) 0.58671(15) 0.0393(6) Uani 1 1 d . . .
C39 C 0.4564(2) 0.37547(11) 0.57076(14) 0.0363(6) Uani 1 1 d . A .
H39 H 0.4212 0.3848 0.5203 0.044 Uiso 1 1 calc R . .
C40 C 0.40112(19) 0.38456(10) 0.62599(12) 0.0296(5) Uani 1 1 d . . .
C41 C 0.6113(2) 0.32636(12) 0.79579(14) 0.0400(6) Uani 1 1 d . A .
H41C H 0.6357 0.36 0.8278 0.06 Uiso 1 1 calc R . .
H41B H 0.6742 0.3023 0.7942 0.06 Uiso 1 1 calc R . .
H41A H 0.5601 0.3038 0.8162 0.06 Uiso 1 1 calc R . .
C42 C 0.6213(3) 0.34765(14) 0.52597(18) 0.0569(8) Uani 1 1 d . A .
H42F H 0.5812 0.3216 0.4867 0.085 Uiso 0.5 1 calc PR . .
H42E H 0.6941 0.3319 0.5476 0.085 Uiso 0.5 1 calc PR . .
H42D H 0.6277 0.3857 0.5042 0.085 Uiso 0.5 1 calc PR . .
H42C H 0.6874 0.3713 0.539 0.085 Uiso 0.5 1 calc PR . .
H42B H 0.5746 0.3609 0.4781 0.085 Uiso 0.5 1 calc PR . .
H42A H 0.641 0.3071 0.5214 0.085 Uiso 0.5 1 calc PR . .
C43 C 0.2853(2) 0.40540(12) 0.60320(13) 0.0402(6) Uani 1 1 d . A .
H43A H 0.2727 0.4258 0.5552 0.06 Uiso 1 1 calc R . .
H43B H 0.2719 0.4317 0.6416 0.06 Uiso 1 1 calc R . .
H43C H 0.236 0.3723 0.598 0.06 Uiso 1 1 calc R . .
C44 C 0.2687(3) 0.23895(11) 0.68689(16) 0.0485(7) Uani 1 1 d . . .
H44A H 0.2029 0.2555 0.6539 0.073 Uiso 1 1 calc R A .
H44B H 0.2941 0.2067 0.6613 0.073 Uiso 1 1 calc R . .
H44C H 0.3255 0.2686 0.6992 0.073 Uiso 1 1 calc R . .
C45 C 0.3694(2) 0.18174(12) 0.83332(17) 0.0475(7) Uani 1 1 d . . .
H45C H 0.3574 0.1624 0.8779 0.071 Uiso 1 1 calc R A .
H45B H 0.4218 0.2132 0.8488 0.071 Uiso 1 1 calc R . .
H45A H 0.3978 0.1539 0.803 0.071 Uiso 1 1 calc R . .
C46 C 0.1430(2) 0.14852(11) 0.74982(16) 0.0434(6) Uani 1 1 d . . .
H46C H 0.174 0.121 0.7205 0.065 Uiso 1 1 calc R A .
H46B H 0.0722 0.1619 0.7198 0.065 Uiso 1 1 calc R . .
H46A H 0.1337 0.1296 0.7954 0.065 Uiso 1 1 calc R . .
C47 C 0.1761(2) 0.19982(12) 0.95475(15) 0.0458(7) Uani 1 1 d . . .
H47C H 0.2528 0.2068 0.9795 0.069 Uiso 1 1 calc R A .
H47B H 0.1692 0.1631 0.9274 0.069 Uiso 1 1 calc R . .
H47A H 0.134 0.198 0.9925 0.069 Uiso 1 1 calc R . .
C48 C -0.0280(2) 0.24777(14) 0.85099(18) 0.0546(8) Uani 1 1 d . . .
H48C H -0.0407 0.2102 0.8257 0.082 Uiso 1 1 calc R A .
H48B H -0.0594 0.2784 0.8154 0.082 Uiso 1 1 calc R . .
H48A H -0.0623 0.2483 0.893 0.082 Uiso 1 1 calc R . .
C49 C 0.1421(2) 0.32666(11) 0.94794(15) 0.0403(6) Uani 1 1 d . . .
H49C H 0.1005 0.3226 0.9858 0.06 Uiso 1 1 calc R A .
H49B H 0.1162 0.3606 0.9167 0.06 Uiso 1 1 calc R . .
H49A H 0.2194 0.3315 0.9728 0.06 Uiso 1 1 calc R . .
C50 C -0.0527(4) 0.2873(2) 0.6374(3) 0.0522(12) Uiso 0.733(8) 1 d P A 1
H50C H -0.1145 0.3014 0.6561 0.063 Uiso 0.733(8) 1 calc PR A 1
H50D H -0.0183 0.2539 0.6679 0.063 Uiso 0.733(8) 1 calc PR A 1
C51 C -0.0883(4) 0.2721(2) 0.5505(3) 0.0608(14) Uiso 0.733(8) 1 d P A 1
H51A H -0.0355 0.2454 0.537 0.073 Uiso 0.733(8) 1 calc PR A 1
H51B H -0.161 0.2538 0.5375 0.073 Uiso 0.733(8) 1 calc PR A 1
C52 C -0.0906(3) 0.32609(17) 0.5120(2) 0.0416(11) Uiso 0.733(8) 1 d P A 1
H52A H -0.1662 0.3396 0.4919 0.05 Uiso 0.733(8) 1 calc PR A 1
H52B H -0.0552 0.3225 0.4701 0.05 Uiso 0.733(8) 1 calc PR A 1
C53 C -0.0282(3) 0.36688(14) 0.57112(18) 0.0567(8) Uiso 0.733(8) 1 d P A 1
H53A H 0.0265 0.3884 0.552 0.068 Uiso 0.733(8) 1 calc PR A 1
H53B H -0.0783 0.395 0.5852 0.068 Uiso 0.733(8) 1 calc PR A 1
C50A C -0.0131(12) 0.2711(6) 0.6207(8) 0.058(4) Uiso 0.267(8) 1 d P A 2
H50A H 0.0366 0.2505 0.596 0.07 Uiso 0.267(8) 1 calc PR A 2
H50B H -0.0093 0.2518 0.6692 0.07 Uiso 0.267(8) 1 calc PR A 2
C51A C -0.1103(14) 0.2673(7) 0.5795(10) 0.076(5) Uiso 0.267(8) 1 d P A 2
H51C H -0.1648 0.2604 0.6086 0.091 Uiso 0.267(8) 1 calc PR A 2
H51D H -0.1179 0.2383 0.539 0.091 Uiso 0.267(8) 1 calc PR A 2
C52A C -0.111(3) 0.3371(16) 0.548(2) 0.205(15) Uiso 0.267(8) 1 d P A 2
H52C H -0.1268 0.3358 0.4921 0.247 Uiso 0.267(8) 1 calc PR A 2
H52D H -0.173 0.3574 0.5602 0.247 Uiso 0.267(8) 1 calc PR A 2
C53A C -0.0282(3) 0.36688(14) 0.57112(18) 0.0567(8) Uiso 0.267(8) 1 d P A 2
H53C H -0.0457 0.4061 0.5858 0.068 Uiso 0.267(8) 1 calc PR A 2
H53D H 0.016 0.3696 0.534 0.068 Uiso 0.267(8) 1 calc PR A 2

loop_
_atom_site_aniso_label
_atom_site_aniso_U_11
_atom_site_aniso_U_22
_atom_site_aniso_U_33
_atom_site_aniso_U_23
_atom_site_aniso_U_13
_atom_site_aniso_U_12
Sr 0.02313(10) 0.02038(10) 0.02321(10) -0.00136(8) 0.00519(7) -0.00228(8)
P1 0.0196(2) 0.0201(3) 0.0184(2) 0.00074(19) 0.0046(2) 0.0016(2)
P2 0.0183(2) 0.0194(2) 0.0204(2) -0.0014(2) 0.00513(19) 0.0000(2)
Si1 0.0371(4) 0.0216(3) 0.0340(3) -0.0039(3) 0.0117(3) -0.0032(3)
Si2 0.0313(3) 0.0291(3) 0.0349(3) 0.0066(3) 0.0143(3) 0.0003(3)
O 0.0573(13) 0.0491(12) 0.0479(11) 0.0005(9) -0.0177(10) -0.0105(10)
N1 0.0199(8) 0.0255(9) 0.0196(8) -0.0004(7) 0.0032(7) 0.0011(7)
N2 0.0225(9) 0.0257(9) 0.0208(8) -0.0026(7) 0.0067(7) 0.0005(7)
N3 0.0307(10) 0.0210(9) 0.0298(10) -0.0009(7) 0.0097(8) -0.0030(8)
C1 0.0217(10) 0.0194(9) 0.0189(9) 0.0022(7) 0.0066(8) 0.0019(8)
C2 0.0251(11) 0.0252(11) 0.0231(10) 0.0040(8) 0.0004(8) -0.0026(9)
C3 0.0286(12) 0.0332(12) 0.0300(12) 0.0068(10) 0.0053(9) -0.0017(10)
C4 0.0374(14) 0.0481(16) 0.0452(15) 0.0153(12) 0.0132(12) -0.0065(12)
C5 0.0502(17) 0.0404(16) 0.0659(19) 0.0220(14) 0.0129(15) -0.0103(13)
C6 0.0527(17) 0.0251(13) 0.0612(18) 0.0075(12) 0.0064(14) -0.0038(12)
C7 0.0358(13) 0.0252(11) 0.0346(12) 0.0022(9) 0.0019(10) 0.0012(10)
C8 0.0237(10) 0.0206(10) 0.0234(10) -0.0016(8) 0.0073(8) 0.0011(8)
C9 0.0229(10) 0.0315(12) 0.0243(11) -0.0011(9) 0.0036(9) 0.0034(9)
C10 0.0363(13) 0.0447(14) 0.0221(11) -0.0033(10) 0.0067(10) 0.0050(11)
C11 0.0413(14) 0.0483(15) 0.0292(12) -0.0054(11) 0.0166(11) 0.0105(12)
C12 0.0333(13) 0.0468(15) 0.0343(13) -0.0016(11) 0.0087(10) 0.0169(11)
C13 0.0289(12) 0.0363(13) 0.0264(11) -0.0009(9) 0.0045(9) 0.0101(10)
C14 0.0220(10) 0.0196(10) 0.0248(10) 0.0000(8) 0.0046(8) 0.0004(8)
C15 0.0305(12) 0.0272(11) 0.0339(12) -0.0042(9) 0.0137(10) -0.0038(9)
C16 0.0341(13) 0.0315(12) 0.0485(15) -0.0027(11) 0.0231(11) -0.0071(10)
C17 0.0328(12) 0.0244(11) 0.0485(14) -0.0020(10) 0.0116(11) -0.0085(10)
C18 0.0359(13) 0.0248(11) 0.0349(12) -0.0063(9) 0.0087(10) -0.0023(10)
C19 0.0263(11) 0.0263(11) 0.0284(11) -0.0026(9) 0.0078(9) -0.0013(9)
C20 0.0241(10) 0.0214(10) 0.0210(10) -0.0017(8) 0.0062(8) 0.0040(8)
C21 0.0290(11) 0.0237(11) 0.0292(11) -0.0004(9) 0.0046(9) 0.0011(9)
C22 0.0455(15) 0.0253(12) 0.0377(13) 0.0053(10) 0.0063(11) -0.0001(11)
C23 0.0529(16) 0.0327(13) 0.0301(13) 0.0064(10) -0.0053(11) 0.0082(12)
C24 0.0354(13) 0.0384(14) 0.0335(13) -0.0005(11) -0.0082(10) 0.0033(11)
C25 0.0273(11) 0.0302(12) 0.0289(11) -0.0007(9) -0.0014(9) -0.0004(9)
C26 0.0220(10) 0.0227(10) 0.0207(10) -0.0032(8) 0.0043(8) 0.0014(8)
C27 0.0274(11) 0.0265(11) 0.0248(11) -0.0011(9) 0.0068(9) 0.0021(9)
C28 0.0228(11) 0.0314(12) 0.0375(13) -0.0040(10) 0.0101(10) 0.0005(9)
C29 0.0258(12) 0.0324(12) 0.0386(13) -0.0028(10) -0.0010(10) 0.0044(10)
C30 0.0331(12) 0.0275(12) 0.0296(12) 0.0046(9) -0.0025(10) 0.0021(10)
C31 0.0279(11) 0.0262(11) 0.0239(10) 0.0000(9) 0.0029(9) -0.0001(9)
C32 0.0341(13) 0.0438(14) 0.0359(13) 0.0094(11) 0.0118(10) -0.0033(11)
C33 0.0291(13) 0.0497(17) 0.0658(19) 0.0073(14) -0.0028(13) 0.0086(12)
C34 0.0367(13) 0.0457(15) 0.0279(12) 0.0141(11) 0.0030(10) -0.0032(11)
C35 0.0274(11) 0.0221(10) 0.0273(11) -0.0062(8) 0.0124(9) -0.0049(9)
C36 0.0307(12) 0.0253(11) 0.0342(12) -0.0085(9) 0.0125(10) -0.0026(9)
C37 0.0314(12) 0.0321(12) 0.0505(15) -0.0110(11) 0.0207(11) -0.0017(10)
C38 0.0470(15) 0.0351(13) 0.0460(15) -0.0120(11) 0.0307(12) -0.0081(12)
C39 0.0486(15) 0.0363(13) 0.0289(12) -0.0036(10) 0.0188(11) -0.0062(12)
C40 0.0344(12) 0.0306(12) 0.0267(11) -0.0043(9) 0.0130(10) -0.0040(10)
C41 0.0314(13) 0.0445(15) 0.0441(14) -0.0050(12) 0.0094(11) 0.0124(11)
C42 0.065(2) 0.0604(19) 0.0616(19) -0.0094(15) 0.0460(17) -0.0075(16)
C43 0.0404(14) 0.0569(17) 0.0230(12) 0.0000(11) 0.0072(10) 0.0064(13)
C44 0.075(2) 0.0308(13) 0.0495(16) -0.0088(12) 0.0343(15) -0.0042(13)
C45 0.0452(16) 0.0393(15) 0.0576(17) -0.0078(13) 0.0122(13) 0.0076(13)
C46 0.0526(16) 0.0277(13) 0.0513(16) -0.0087(11) 0.0153(13) -0.0080(12)
C47 0.0568(17) 0.0398(15) 0.0452(15) 0.0137(12) 0.0207(13) 0.0051(13)
C48 0.0390(16) 0.0597(19) 0.068(2) 0.0141(16) 0.0183(14) -0.0090(14)
C49 0.0471(15) 0.0392(14) 0.0412(14) 0.0013(11) 0.0231(12) 0.0097(12)

loop_
_atom_type_symbol
_atom_type_description
_atom_type_scat_dispersion_real
_atom_type_scat_dispersion_imag
_atom_type_scat_source
C C 0.0033 0.0016 'International Tables Vol C Tables 4.2.6.8 and 6.1.1.4'
H H 0 0 'International Tables Vol C Tables 4.2.6.8 and 6.1.1.4'
N N 0.0061 0.0033 'International Tables Vol C Tables 4.2.6.8 and 6.1.1.4'
O O 0.0106 0.006 'International Tables Vol C Tables 4.2.6.8 and 6.1.1.4'
P P 0.1023 0.0942 'International Tables Vol C Tables 4.2.6.8 and 6.1.1.4'
Si Si 0.0817 0.0704 'International Tables Vol C Tables 4.2.6.8 and 6.1.1.4'
Sr Sr -1.5307 3.2498 'International Tables Vol C Tables 4.2.6.8 and 6.1.1.4'

loop_
_geom_angle_atom_site_label_1
_geom_angle_atom_site_label_2
_geom_angle_atom_site_label_3
_geom_angle
_geom_angle_site_symmetry_1
_geom_angle_site_symmetry_3
_geom_angle_publ_flag
N3 Sr N1 132.85(6) . . ?
N3 Sr O 96.72(6) . . ?
N1 Sr O 85.99(6) . . ?
N3 Sr N2 109.74(6) . . ?
N1 Sr N2 98.97(5) . . ?
O Sr N2 136.78(7) . . ?
N1 P1 C1 108.94(9) . . ?
N1 P1 C8 113.57(9) . . ?
C1 P1 C8 106.28(9) . . ?
N1 P1 C2 111.90(9) . . ?
C1 P1 C2 112.36(10) . . ?
C8 P1 C2 103.64(10) . . ?
N2 P2 C1 108.21(9) . . ?
N2 P2 C14 114.50(9) . . ?
C1 P2 C14 112.56(10) . . ?
N2 P2 C20 115.65(9) . . ?
C1 P2 C20 102.42(9) . . ?
C14 P2 C20 102.92(9) . . ?
N3 Si1 C45 115.43(11) . . ?
N3 Si1 C46 113.94(11) . . ?
C45 Si1 C46 105.99(13) . . ?
N3 Si1 C44 109.13(11) . . ?
C45 Si1 C44 104.69(14) . . ?
C46 Si1 C44 106.97(13) . . ?
N3 Si1 Sr 43.94(6) . . ?
C45 Si1 Sr 123.54(9) . . ?
C46 Si1 Sr 130.40(9) . . ?
C44 Si1 Sr 65.33(8) . . ?
N3 Si2 C47 114.80(11) . . ?
N3 Si2 C49 111.71(11) . . ?
C47 Si2 C49 104.17(13) . . ?
N3 Si2 C48 111.65(12) . . ?
C47 Si2 C48 106.52(14) . . ?
C49 Si2 C48 107.44(14) . . ?
C50 O C53 104.0(3) . . ?
C50 O C50A 29.5(6) . . ?
C53 O C50A 108.3(5) . . ?
C50 O Sr 124.5(2) . . ?
C53 O Sr 129.90(18) . . ?
C50A O Sr 119.8(5) . . ?
C26 N1 P1 130.22(14) . . ?
C26 N1 Sr 126.16(13) . . ?
P1 N1 Sr 102.55(8) . . ?
C35 N2 P2 134.25(15) . . ?
C35 N2 Sr 125.19(13) . . ?
P2 N2 Sr 100.54(8) . . ?
Si1 N3 Si2 125.66(11) . . ?
Si1 N3 Sr 107.83(9) . . ?
Si2 N3 Sr 126.01(10) . . ?
P2 C1 P1 132.11(12) . . ?
P2 C1 Sr 88.10(8) . . ?
P1 C1 Sr 88.14(8) . . ?
C7 C2 C3 118.3(2) . . ?
C7 C2 P1 122.74(18) . . ?
C3 C2 P1 118.79(17) . . ?
C4 C3 C2 120.8(2) . . ?
C5 C4 C3 120.1(3) . . ?
C4 C5 C6 120.0(2) . . ?
C5 C6 C7 120.5(3) . . ?
C6 C7 C2 120.3(2) . . ?
C9 C8 C13 118.25(19) . . ?
C9 C8 P1 121.91(16) . . ?
C13 C8 P1 119.82(16) . . ?
C10 C9 C8 121.0(2) . . ?
C11 C10 C9 119.9(2) . . ?
C10 C11 C12 119.9(2) . . ?
C11 C12 C13 120.4(2) . . ?
C12 C13 C8 120.5(2) . . ?
C15 C14 C19 118.6(2) . . ?
C15 C14 P2 123.46(16) . . ?
C19 C14 P2 117.92(16) . . ?
C16 C15 C14 120.2(2) . . ?
C17 C16 C15 120.3(2) . . ?
C16 C17 C18 120.3(2) . . ?
C19 C18 C17 119.5(2) . . ?
C18 C19 C14 121.1(2) . . ?
C25 C20 C21 118.7(2) . . ?
C25 C20 P2 122.61(17) . . ?
C21 C20 P2 118.72(16) . . ?
C22 C21 C20 120.1(2) . . ?
C23 C22 C21 120.6(2) . . ?
C24 C23 C22 119.6(2) . . ?
C23 C24 C25 120.2(2) . . ?
C24 C25 C20 120.8(2) . . ?
C31 C26 C27 118.32(19) . . ?
C31 C26 N1 123.28(19) . . ?
C27 C26 N1 118.08(18) . . ?
C28 C27 C26 119.9(2) . . ?
C28 C27 C32 119.5(2) . . ?
C26 C27 C32 120.62(19) . . ?
C29 C28 C27 122.6(2) . . ?
C30 C29 C28 117.0(2) . . ?
C30 C29 C33 122.1(2) . . ?
C28 C29 C33 120.8(2) . . ?
C29 C30 C31 122.9(2) . . ?
C30 C31 C26 119.3(2) . . ?
C30 C31 C34 119.0(2) . . ?
C26 C31 C34 121.66(19) . . ?
C36 C35 N2 125.1(2) . . ?
C36 C35 C40 117.88(19) . . ?
N2 C35 C40 116.89(19) . . ?
C37 C36 C35 119.4(2) . . ?
C37 C36 C41 119.3(2) . . ?
C35 C36 C41 121.3(2) . . ?
C38 C37 C36 123.1(2) . . ?
C37 C38 C39 117.0(2) . . ?
C37 C38 C42 122.2(3) . . ?
C39 C38 C42 120.8(3) . . ?
C38 C39 C40 122.4(2) . . ?
C39 C40 C35 120.0(2) . . ?
C39 C40 C43 118.9(2) . . ?
C35 C40 C43 121.1(2) . . ?
O C50 C51 99.0(4) . . ?
C52 C51 C50 105.8(4) . . ?
C51 C52 C53 104.3(3) . . ?
O C53 C52 107.3(3) . . ?
C51A C50A O 112.9(12) . . ?
C50A C51A C52A 93.6(16) . . ?

loop_
_geom_bond_atom_site_label_1
_geom_bond_atom_site_label_2
_geom_bond_distance
_geom_bond_site_symmetry_2
_geom_bond_publ_flag
Sr N3 2.4740(18) . ?
Sr N1 2.5557(17) . ?
Sr O 2.5674(18) . ?
Sr N2 2.5951(17) . ?
P1 N1 1.6042(17) . ?
P1 C1 1.740(2) . ?
P1 C8 1.823(2) . ?
P1 C2 1.828(2) . ?
P2 N2 1.6048(17) . ?
P2 C1 1.725(2) . ?
P2 C14 1.823(2) . ?
P2 C20 1.831(2) . ?
Si1 N3 1.6866(19) . ?
Si1 C45 1.879(3) . ?
Si1 C46 1.880(3) . ?
Si1 C44 1.896(3) . ?
Si2 N3 1.6868(19) . ?
Si2 C47 1.878(3) . ?
Si2 C49 1.883(3) . ?
Si2 C48 1.892(3) . ?
O C50 1.441(5) . ?
O C53 1.445(4) . ?
O C50A 1.500(13) . ?
N1 C26 1.422(3) . ?
N2 C35 1.413(3) . ?
C2 C7 1.395(3) . ?
C2 C3 1.399(3) . ?
C3 C4 1.387(3) . ?
C4 C5 1.377(4) . ?
C5 C6 1.377(4) . ?
C6 C7 1.392(4) . ?
C8 C9 1.393(3) . ?
C8 C13 1.400(3) . ?
C9 C10 1.387(3) . ?
C10 C11 1.380(3) . ?
C11 C12 1.381(3) . ?
C12 C13 1.383(3) . ?
C14 C15 1.395(3) . ?
C14 C19 1.397(3) . ?
C15 C16 1.390(3) . ?
C16 C17 1.378(3) . ?
C17 C18 1.388(3) . ?
C18 C19 1.382(3) . ?
C20 C25 1.391(3) . ?
C20 C21 1.394(3) . ?
C21 C22 1.391(3) . ?
C22 C23 1.382(4) . ?
C23 C24 1.379(4) . ?
C24 C25 1.386(3) . ?
C26 C31 1.409(3) . ?
C26 C27 1.414(3) . ?
C27 C28 1.387(3) . ?
C27 C32 1.503(3) . ?
C28 C29 1.386(3) . ?
C29 C30 1.385(3) . ?
C29 C33 1.515(3) . ?
C30 C31 1.398(3) . ?
C31 C34 1.507(3) . ?
C35 C36 1.412(3) . ?
C35 C40 1.415(3) . ?
C36 C37 1.393(3) . ?
C36 C41 1.500(3) . ?
C37 C38 1.383(4) . ?
C38 C39 1.387(4) . ?
C38 C42 1.512(3) . ?
C39 C40 1.390(3) . ?
C40 C43 1.505(3) . ?
C50 C51 1.588(7) . ?
C51 C52 1.433(6) . ?
C52 C53 1.507(5) . ?
C50A C51A 1.28(2) . ?
C51A C52A 1.72(4) . ?
